data_2220190
loop_
_publ_author_name
'Parthiban, P.'
'Ramkumar, V.'
'Kim, Min Sung'
'Lim, Kwon Taek'
'Jeong, Yeon Tae'

_publ_section_title
;
 2,4-Bis(3-bromophenyl)-3-azabicyclo[3.3.1]nonan-9-one
;
_journal_coeditor_code HB2838
_journal_issue 12
_journal_name_full 'Acta Crystallographica Section E'
_journal_page_first o2332
_journal_paper_doi 10.1107/S1600536808036660
_journal_volume 64
_journal_year 2008
_chemical_formula_iupac 'C20 H19 Br2 N O'
_chemical_formula_moiety 'C20 H19 Br2 N O'
_chemical_formula_sum 'C20 H19 Br2 N O'
_chemical_formula_weight 449.18
_chemical_name_systematic
;
2,4-Bis(3-bromophenyl)-3-azabicyclo[3.3.1]nonan-9-one
;
_space_group_IT_number 62
_symmetry_cell_setting orthorhombic
_symmetry_space_group_name_Hall '-P 2ac 2n'
_symmetry_space_group_name_H-M 'P n m a'
_atom_sites_solution_hydrogens geom
_atom_sites_solution_primary direct
_atom_sites_solution_secondary difmap
_audit_creation_method SHELXL-97
_cell_angle_alpha 90.00
_cell_angle_beta 90.00
_cell_angle_gamma 90.00
_cell_formula_units_Z 4
_cell_length_a 7.1595(6)
_cell_length_b 24.5891(19)
_cell_length_c 10.2598(6)
_cell_measurement_reflns_used 3647
_cell_measurement_temperature 298(2)
_cell_measurement_theta_max 23.54
_cell_measurement_theta_min 3.18
_cell_volume 1806.2(2)
_computing_cell_refinement 'SAINT (Bruker, 1999)'
_computing_data_collection 'SMART (Bruker, 1999)'
_computing_data_reduction 'SAINT (Bruker, 1999)'
_computing_molecular_graphics 'SHELXTL (Sheldrick, 2008)'
_computing_publication_material 'SHELXTL (Sheldrick, 2008)'
_computing_structure_refinement 'SHELXL97 (Sheldrick, 2008)'
_computing_structure_solution 'SHELXS97 (Sheldrick, 2008)'
_diffrn_ambient_temperature 298(2)
_diffrn_measured_fraction_theta_full 0.985
_diffrn_measured_fraction_theta_max 0.945
_diffrn_measurement_device_type 'Bruker SMART CCD'
_diffrn_measurement_method \w
_diffrn_radiation_monochromator graphite
_diffrn_radiation_source 'fine-focus sealed tube'
_diffrn_radiation_type MoK\a
_diffrn_radiation_wavelength 0.71073
_diffrn_reflns_av_R_equivalents 0.0350
_diffrn_reflns_av_sigmaI/netI 0.0305
_diffrn_reflns_limit_h_max 9
_diffrn_reflns_limit_h_min -9
_diffrn_reflns_limit_k_max 33
_diffrn_reflns_limit_k_min -33
_diffrn_reflns_limit_l_max 9
_diffrn_reflns_limit_l_min -13
_diffrn_reflns_number 12758
_diffrn_reflns_theta_full 25.00
_diffrn_reflns_theta_max 28.87
_diffrn_reflns_theta_min 2.15
_exptl_absorpt_coefficient_mu 4.494
_exptl_absorpt_correction_T_max 0.498
_exptl_absorpt_correction_T_min 0.310
_exptl_absorpt_correction_type multi-scan
_exptl_absorpt_process_details '(SADABS; Bruker, 1999)'
_exptl_crystal_colour Colourless
_exptl_crystal_density_diffrn 1.652
_exptl_crystal_density_method 'not measured'
_exptl_crystal_description block
_exptl_crystal_F_000 896
_exptl_crystal_size_max 0.34
_exptl_crystal_size_mid 0.25
_exptl_crystal_size_min 0.18
_refine_diff_density_max 0.840
_refine_diff_density_min -0.707
_refine_ls_extinction_method none
_refine_ls_goodness_of_fit_ref 1.049
_refine_ls_hydrogen_treatment mixed
_refine_ls_matrix_type full
_refine_ls_number_parameters 118
_refine_ls_number_reflns 2286
_refine_ls_number_restraints 0
_refine_ls_restrained_S_all 1.049
_refine_ls_R_factor_all 0.0739
_refine_ls_R_factor_gt 0.0419
_refine_ls_shift/su_max 0.000
_refine_ls_shift/su_mean 0.000
_refine_ls_structure_factor_coef Fsqd
_refine_ls_weighting_details 'calc w=1/[\s^2^(Fo^2^)+(0.0338P)^2^+2.5194P] where P=(Fo^2^+2Fc^2^)/3'
_refine_ls_weighting_scheme calc
_refine_ls_wR_factor_gt 0.0891
_refine_ls_wR_factor_ref 0.1032
_reflns_number_gt 1554
_reflns_number_total 2286
_reflns_threshold_expression I>2\s(I)
_cod_data_source_file hb2838.cif
_cod_data_source_block I
_cod_depositor_comments
;
The following automatic conversions were performed:
'_symmetry_cell_setting' value 'Orthorhombic' changed to 'orthorhombic'
according to '/home/saulius/struct/CIF-dictionaries/cif_core.dic'
dictionary named 'cif_core.dic' version 2.4.1 from
2010-06-29.

'_exptl_absorpt_correction_type' value 'Multi-scan' changed
to 'multi-scan' according to
'/home/saulius/struct/CIF-dictionaries/cif_core.dic' dictionary named
'cif_core.dic' version 2.4.1 from 2010-06-29.

Automatic conversion script
Id: cif_fix_enum 1527 2010-12-29 10:47:43Z saulius 

The following automatic conversions were performed:

'_symmetry_cell_setting' value 'Orthorhombic' changed to
'orthorhombic' according to
/home/saulius/struct/CIF-dictionaries/cif_core.dic dictionary named
'cif_core.dic' version 2.4.1 from
2010-06-29.

'_exptl_absorpt_correction_type' value 'Multi-scan'
changed to 'multi-scan' according to
/home/saulius/struct/CIF-dictionaries/cif_core.dic dictionary named
'cif_core.dic' version 2.4.1 from 2010-06-29.

Automatic conversion script
Id: cif_fix_values 1715 2011-07-08 13:25:40Z adriana 
;
_cod_original_sg_symbol_Hall '-P 2ac 2n '
_cod_database_code 2220190
_cod_database_fobs_code 2220190

loop_
_symmetry_equiv_pos_as_xyz
'x, y, z'
'-x+1/2, -y, z+1/2'
'-x, y+1/2, -z'
'x+1/2, -y+1/2, -z+1/2'
'-x, -y, -z'
'x-1/2, y, -z-1/2'
'x, -y-1/2, z'
'-x-1/2, y-1/2, z-1/2'

loop_
_atom_site_type_symbol
_atom_site_label
_atom_site_fract_x
_atom_site_fract_y
_atom_site_fract_z
_atom_site_U_iso_or_equiv
_atom_site_adp_type
_atom_site_calc_flag
_atom_site_refinement_flags
_atom_site_occupancy
Br Br1 0.06375(6) 0.580496(16) 0.86233(5) 0.07173(19) Uani d . 1
C C1 0.5903(4) 0.70119(11) 1.1050(3) 0.0328(6) Uani d . 1
H H1 0.6284 0.7040 1.1965 0.039 Uiso calc R 1
C C2 0.7711(4) 0.69950(12) 1.0210(3) 0.0353(6) Uani d . 1
H H2 0.8451 0.6677 1.0462 0.042 Uiso calc R 1
C C3 0.8806(6) 0.7500 1.0506(4) 0.0332(9) Uani d S 1
C C4 0.7389(4) 0.69827(13) 0.8727(3) 0.0401(7) Uani d . 1
H H4A 0.8577 0.6919 0.8298 0.048 Uiso calc R 1
H H4B 0.6577 0.6679 0.8521 0.048 Uiso calc R 1
C C5 0.6529(6) 0.7500 0.8173(4) 0.0418(10) Uani d S 1
H H5A 0.6685 0.7500 0.7234 0.050 Uiso calc SR 1
H H5B 0.5200 0.7500 0.8356 0.050 Uiso calc SR 1
C C6 0.4822(4) 0.64879(11) 1.0899(3) 0.0350(6) Uani d . 1
C C7 0.3394(4) 0.64162(11) 1.0003(3) 0.0376(7) Uani d . 1
H H7 0.2983 0.6707 0.9498 0.045 Uiso calc R 1
C C8 0.2582(4) 0.59064(12) 0.9868(3) 0.0431(8) Uani d . 1
C C9 0.3157(5) 0.54686(12) 1.0597(4) 0.0541(9) Uani d . 1
H H9 0.2610 0.5129 1.0488 0.065 Uiso calc R 1
C C10 0.4556(6) 0.55456(15) 1.1489(4) 0.0621(11) Uani d . 1
H H10 0.4955 0.5254 1.1996 0.074 Uiso calc R 1
C C11 0.5382(5) 0.60472(14) 1.1647(4) 0.0511(9) Uani d . 1
H H11 0.6324 0.6091 1.2262 0.061 Uiso calc R 1
N N1 0.4821(5) 0.7500 1.0736(3) 0.0303(7) Uani d S 1
O O1 1.0403(4) 0.7500 1.0910(3) 0.0493(8) Uani d S 1
H H1A 0.376(6) 0.7500 1.115(4) 0.033(12) Uiso d S 1

loop_
_atom_site_aniso_label
_atom_site_aniso_U_11
_atom_site_aniso_U_22
_atom_site_aniso_U_33
_atom_site_aniso_U_12
_atom_site_aniso_U_13
_atom_site_aniso_U_23
Br1 0.0813(3) 0.0450(2) 0.0889(4) -0.01841(19) -0.0190(2) -0.0091(2)
C1 0.0371(15) 0.0305(14) 0.0308(16) 0.0038(12) 0.0021(12) 0.0031(12)
C2 0.0324(15) 0.0331(14) 0.0404(16) 0.0064(12) 0.0004(12) 0.0023(13)
C3 0.030(2) 0.045(2) 0.025(2) 0.000 0.0024(16) 0.000
C4 0.0390(16) 0.0432(17) 0.0382(17) -0.0025(13) 0.0047(13) -0.0087(14)
C5 0.039(2) 0.058(3) 0.028(2) 0.000 0.0000(19) 0.000
C6 0.0401(16) 0.0260(13) 0.0387(16) 0.0037(12) 0.0105(13) 0.0017(12)
C7 0.0434(17) 0.0247(14) 0.0447(18) 0.0012(12) 0.0046(14) 0.0023(13)
C8 0.0480(18) 0.0284(15) 0.0531(19) -0.0031(13) 0.0108(16) -0.0070(14)
C9 0.066(2) 0.0213(14) 0.075(3) -0.0032(15) 0.016(2) 0.0009(16)
C10 0.071(3) 0.0344(18) 0.081(3) 0.0068(17) -0.001(2) 0.0204(19)
C11 0.054(2) 0.0394(18) 0.060(2) 0.0025(15) -0.0034(17) 0.0154(16)
N1 0.0286(17) 0.0237(16) 0.0385(19) 0.000 0.0056(15) 0.000
O1 0.0322(17) 0.064(2) 0.0520(19) 0.000 -0.0072(14) 0.000

loop_
_atom_type_symbol
_atom_type_description
_atom_type_scat_dispersion_real
_atom_type_scat_dispersion_imag
_atom_type_scat_source
C C 0.0033 0.0016 'International Tables Vol C Tables 4.2.6.8 and 6.1.1.4'
H H 0.0000 0.0000 'International Tables Vol C Tables 4.2.6.8 and 6.1.1.4'
N N 0.0061 0.0033 'International Tables Vol C Tables 4.2.6.8 and 6.1.1.4'
O O 0.0106 0.0060 'International Tables Vol C Tables 4.2.6.8 and 6.1.1.4'
Br Br -0.2901 2.4595 'International Tables Vol C Tables 4.2.6.8 and 6.1.1.4'

loop_
_geom_angle_atom_site_label_1
_geom_angle_atom_site_label_2
_geom_angle_atom_site_label_3
_geom_angle_site_symmetry_1
_geom_angle_site_symmetry_3
_geom_angle
N1 C1 C6 . . 113.9(2)
N1 C1 C2 . . 109.9(2)
C6 C1 C2 . . 110.3(2)
N1 C1 H1 . . 107.5
C6 C1 H1 . . 107.5
C2 C1 H1 . . 107.5
C3 C2 C4 . . 107.1(3)
C3 C2 C1 . . 107.5(2)
C4 C2 C1 . . 115.1(2)
C3 C2 H2 . . 109.0
C4 C2 H2 . . 109.0
C1 C2 H2 . . 109.0
O1 C3 C2 . . 124.10(16)
O1 C3 C2 . 7_575 124.10(17)
C2 C3 C2 . 7_575 111.8(3)
C5 C4 C2 . . 114.4(3)
C5 C4 H4A . . 108.7
C2 C4 H4A . . 108.7
C5 C4 H4B . . 108.7
C2 C4 H4B . . 108.7
H4A C4 H4B . . 107.6
C4 C5 C4 7_575 . 113.3(4)
C4 C5 H5A 7_575 . 108.9
C4 C5 H5A . . 108.9
C4 C5 H5B 7_575 . 108.9
C4 C5 H5B . . 108.9
H5A C5 H5B . . 107.7
C7 C6 C11 . . 118.8(3)
C7 C6 C1 . . 123.7(3)
C11 C6 C1 . . 117.4(3)
C6 C7 C8 . . 119.3(3)
C6 C7 H7 . . 120.3
C8 C7 H7 . . 120.3
C9 C8 C7 . . 121.8(3)
C9 C8 Br1 . . 118.8(2)
C7 C8 Br1 . . 119.4(2)
C10 C9 C8 . . 118.3(3)
C10 C9 H9 . . 120.8
C8 C9 H9 . . 120.8
C9 C10 C11 . . 121.1(3)
C9 C10 H10 . . 119.5
C11 C10 H10 . . 119.4
C10 C11 C6 . . 120.7(3)
C10 C11 H11 . . 119.7
C6 C11 H11 . . 119.7
C1 N1 C1 7_575 . 110.1(3)
C1 N1 H1A 7_575 . 110.7(13)
C1 N1 H1A . . 110.7(14)

loop_
_geom_bond_atom_site_label_1
_geom_bond_atom_site_label_2
_geom_bond_site_symmetry_2
_geom_bond_distance
Br1 C8 . 1.905(3)
C1 N1 . 1.464(3)
C1 C6 . 1.511(4)
C1 C2 . 1.555(4)
C1 H1 . 0.9800
C2 C3 . 1.500(4)
C2 C4 . 1.540(4)
C2 H2 . 0.9800
C3 O1 . 1.216(5)
C3 C2 7_575 1.500(4)
C4 C5 . 1.523(4)
C4 H4A . 0.9700
C4 H4B . 0.9700
C5 C4 7_575 1.523(4)
C5 H5A . 0.9700
C5 H5B . 0.9700
C6 C7 . 1.386(4)
C6 C11 . 1.387(4)
C7 C8 . 1.389(4)
C7 H7 . 0.9300
C8 C9 . 1.374(5)
C9 C10 . 1.369(5)
C9 H9 . 0.9300
C10 C11 . 1.377(5)
C10 H10 . 0.9300
C11 H11 . 0.9300
N1 C1 7_575 1.464(3)
N1 H1A . 0.87(5)

loop_
_geom_hbond_atom_site_label_D
_geom_hbond_atom_site_label_H
_geom_hbond_atom_site_label_A
_geom_hbond_site_symmetry_A
_geom_hbond_distance_DH
_geom_hbond_distance_HA
_geom_hbond_distance_DA
_geom_hbond_angle_DHA
N1 H1A O1 1_455 0.87(5) 2.41(5) 3.168(5) 145(4)
C1 H1 O1 4_467 0.98 2.54 3.361(4) 142

loop_
_geom_torsion_atom_site_label_1
_geom_torsion_atom_site_label_2
_geom_torsion_atom_site_label_3
_geom_torsion_atom_site_label_4
_geom_torsion_site_symmetry_4
_geom_torsion
N1 C1 C2 C3 . 59.2(3)
C6 C1 C2 C3 . -174.5(2)
N1 C1 C2 C4 . -60.1(3)
C6 C1 C2 C4 . 66.3(3)
C4 C2 C3 O1 . -113.3(4)
C1 C2 C3 O1 . 122.5(4)
C4 C2 C3 C2 7_575 65.3(4)
C1 C2 C3 C2 7_575 -58.9(4)
C3 C2 C4 C5 . -52.8(3)
C1 C2 C4 C5 . 66.7(4)
C2 C4 C5 C4 7_575 43.3(5)
N1 C1 C6 C7 . 30.3(4)
C2 C1 C6 C7 . -93.7(3)
N1 C1 C6 C11 . -153.8(3)
C2 C1 C6 C11 . 82.1(3)
C11 C6 C7 C8 . -0.8(4)
C1 C6 C7 C8 . 175.0(3)
C6 C7 C8 C9 . -0.1(5)
C6 C7 C8 Br1 . -179.3(2)
C7 C8 C9 C10 . 0.8(5)
Br1 C8 C9 C10 . 180.0(3)
C8 C9 C10 C11 . -0.5(6)
C9 C10 C11 C6 . -0.4(6)
C7 C6 C11 C10 . 1.1(5)
C1 C6 C11 C10 . -175.0(3)
C6 C1 N1 C1 7_575 173.61(18)
C2 C1 N1 C1 7_575 -62.1(4)
